data_4101480
loop_
_publ_author_name
'Bradley, Christopher A'
'Lobkovsky, Emil'
'Keresztes, Ivan'
'Chirik, Paul J'

_publ_section_title
;
 Synthesis of bis(indenyl)zirconium dihydrides and subsequent
 rearrangement to eta5,eta3-4,5-dihydroindenediyl ligands: evidence for
 intermediates during the hydrogenation to tetrahydroindenyl
 derivatives.
;
_journal_issue 19
_journal_name_full 'Journal of the American Chemical Society'
_journal_page_first 6454
_journal_page_last 6467
_journal_paper_doi 10.1021/ja060472z
_journal_volume 128
_journal_year 2006
_chemical_formula_sum 'C30 H40 Zr'
_chemical_formula_weight 491.84
_chemical_name_systematic
; 
 ? 
;
_space_group_IT_number 14
_symmetry_cell_setting monoclinic
_symmetry_space_group_name_Hall '-P 2ybc'
_symmetry_space_group_name_H-M 'P 1 21/c 1'
_atom_sites_solution_hydrogens difmap
_atom_sites_solution_primary direct
_atom_sites_solution_secondary difmap
_audit_creation_method SHELXL-97
_cell_angle_alpha 90.00
_cell_angle_beta 100.158(6)
_cell_angle_gamma 90.00
_cell_formula_units_Z 4
_cell_length_a 10.8829(12)
_cell_length_b 13.5285(15)
_cell_length_c 17.1963(19)
_cell_measurement_reflns_used 5697
_cell_measurement_temperature 173(2)
_cell_measurement_theta_max 31.72
_cell_measurement_theta_min 2.41
_cell_volume 2492.1(5)
_computing_cell_refinement 'Bruker SAINT+'
_computing_data_collection 'Bruker APEX2'
_computing_data_reduction 'Bruker SAINT+'
_computing_molecular_graphics 'Bruker SHELXTL'
_computing_publication_material 'Bruker SHELXTL'
_computing_structure_refinement 'SHELXL-97 (Sheldrick, 1997)'
_computing_structure_solution 'SHELXS-97 (Sheldrick, 1990)'
_diffrn_ambient_temperature 173(2)
_diffrn_measured_fraction_theta_full 0.878
_diffrn_measured_fraction_theta_max 0.878
_diffrn_measurement_device_type 'Bruker X8 APEX II diffractometer'
_diffrn_measurement_method 'phi and omega scans'
_diffrn_radiation_monochromator graphite
_diffrn_radiation_source 'fine-focus sealed tube'
_diffrn_radiation_type MoK\a
_diffrn_radiation_wavelength 0.71073
_diffrn_reflns_av_R_equivalents 0.0294
_diffrn_reflns_av_sigmaI/netI 0.0394
_diffrn_reflns_limit_h_max 15
_diffrn_reflns_limit_h_min -17
_diffrn_reflns_limit_k_max 19
_diffrn_reflns_limit_k_min -22
_diffrn_reflns_limit_l_max 27
_diffrn_reflns_limit_l_min -23
_diffrn_reflns_number 36667
_diffrn_reflns_theta_full 36.42
_diffrn_reflns_theta_max 36.42
_diffrn_reflns_theta_min 1.90
_exptl_absorpt_coefficient_mu 0.456
_exptl_absorpt_correction_T_max 0.9558
_exptl_absorpt_correction_T_min 0.8754
_exptl_absorpt_correction_type multi-scan
_exptl_absorpt_process_details SADABS
_exptl_crystal_colour yellow
_exptl_crystal_density_diffrn 1.311
_exptl_crystal_density_method 'not measured'
_exptl_crystal_description block
_exptl_crystal_F_000 1040
_exptl_crystal_size_max 0.30
_exptl_crystal_size_mid 0.20
_exptl_crystal_size_min 0.10
_refine_diff_density_max 0.718
_refine_diff_density_min -0.755
_refine_diff_density_rms 0.070
_refine_ls_extinction_method none
_refine_ls_goodness_of_fit_ref 1.046
_refine_ls_hydrogen_treatment isotropic
_refine_ls_matrix_type full
_refine_ls_number_parameters 440
_refine_ls_number_reflns 10678
_refine_ls_number_restraints 0
_refine_ls_restrained_S_all 1.046
_refine_ls_R_factor_all 0.0501
_refine_ls_R_factor_gt 0.0304
_refine_ls_shift/su_max 0.012
_refine_ls_shift/su_mean 0.002
_refine_ls_structure_factor_coef Fsqd
_refine_ls_weighting_details 'calc w=1/[\s^2^(Fo^2^)+(0.0443P)^2^+0.0457P] where P=(Fo^2^+2Fc^2^)/3'
_refine_ls_weighting_scheme calc
_refine_ls_wR_factor_gt 0.0758
_refine_ls_wR_factor_ref 0.0817
_reflns_number_gt 7963
_reflns_number_total 10678
_reflns_threshold_expression >2sigma(I)
_cod_data_source_file ja060472zsi20060120_034238.cif
_cod_data_source_block cb65
_cod_depositor_comments
;
The following automatic conversions were performed:
'_symmetry_cell_setting' value 'Monoclinic' changed to 'monoclinic'
according to '/home/saulius/struct/CIF-dictionaries/cif_core.dic'
dictionary named 'cif_core.dic' version 2.4.1 from 2010-06-29.

Automatic conversion script
Id: cif_fix_enum 1527 2010-12-29 10:47:43Z saulius 
;
_cod_original_sg_symbol_H-M P2(1)/c
_cod_database_code 4101480

loop_
_symmetry_equiv_pos_as_xyz
'x, y, z'
'-x, y+1/2, -z+1/2'
'-x, -y, -z'
'x, -y-1/2, z-1/2'

loop_
_atom_site_label
_atom_site_type_symbol
_atom_site_fract_x
_atom_site_fract_y
_atom_site_fract_z
_atom_site_U_iso_or_equiv
_atom_site_adp_type
_atom_site_occupancy
_atom_site_symmetry_multiplicity
_atom_site_calc_flag
Zr1 Zr 0.292809(10) 0.390508(7) 0.307598(6) 0.01648(4) Uani 1 1 d
H1M H 0.3287(17) 0.4035(11) 0.4131(10) 0.037(4) Uiso 1 1 d
C1 C 0.27617(11) 0.52979(8) 0.21195(7) 0.0205(2) Uani 1 1 d
C2 C 0.24125(11) 0.57695(8) 0.27851(7) 0.0202(2) Uani 1 1 d
H2 H 0.1628(14) 0.6089(8) 0.2777(9) 0.013(3) Uiso 1 1 d
C3 C 0.34154(11) 0.57263(8) 0.34425(7) 0.0200(2) Uani 1 1 d
C4 C 0.44167(11) 0.52206(7) 0.31837(7) 0.0204(2) Uani 1 1 d
C5 C 0.40231(11) 0.49234(8) 0.23732(7) 0.0209(2) Uani 1 1 d
C6 C 0.43735(12) 0.39408(8) 0.21478(8) 0.0245(2) Uani 1 1 d
H6 H 0.4145(14) 0.3707(10) 0.1610(9) 0.019(3) Uiso 1 1 d
C7 C 0.49581(11) 0.33142(9) 0.27646(8) 0.0256(2) Uani 1 1 d
H7 H 0.5005(16) 0.2680(12) 0.2626(9) 0.038(4) Uiso 1 1 d
C8 C 0.52632(11) 0.36380(9) 0.35460(8) 0.0250(2) Uani 1 1 d
H8 H 0.5585(14) 0.3173(11) 0.3927(9) 0.029(4) Uiso 1 1 d
C9 C 0.55317(12) 0.47271(9) 0.36910(8) 0.0253(2) Uani 1 1 d
H9B H 0.6323(14) 0.4921(11) 0.3521(8) 0.027(4) Uiso 1 1 d
H9A H 0.5586(15) 0.4926(11) 0.4290(10) 0.035(4) Uiso 1 1 d
C10 C 0.07286(10) 0.32717(8) 0.30566(7) 0.0192(2) Uani 1 1 d
C11 C 0.15157(11) 0.27366(7) 0.36587(7) 0.0191(2) Uani 1 1 d
H11 H 0.1521(14) 0.2796(10) 0.4226(9) 0.025(4) Uiso 1 1 d
C12 C 0.23723(11) 0.21368(7) 0.33271(7) 0.0194(2) Uani 1 1 d
C13 C 0.20505(11) 0.22502(8) 0.24840(7) 0.0204(2) Uani 1 1 d
C14 C 0.25359(13) 0.18040(9) 0.18492(8) 0.0276(3) Uani 1 1 d
H14 H 0.3248(15) 0.1378(11) 0.1983(9) 0.031(4) Uiso 1 1 d
C15 C 0.19739(15) 0.19916(10) 0.10885(8) 0.0334(3) Uani 1 1 d
H15 H 0.2319(15) 0.1649(12) 0.0642(9) 0.036(4) Uiso 1 1 d
C16 C 0.09318(14) 0.26432(10) 0.09186(8) 0.0319(3) Uani 1 1 d
H16 H 0.0563(15) 0.2734(11) 0.0401(10) 0.030(4) Uiso 1 1 d
C17 C 0.04712(13) 0.31200(9) 0.15116(8) 0.0259(2) Uani 1 1 d
H17 H -0.0236(17) 0.3559(13) 0.1417(10) 0.040(4) Uiso 1 1 d
C18 C 0.10330(11) 0.29423(8) 0.23148(7) 0.0205(2) Uani 1 1 d
C19 C 0.33042(12) 0.14009(8) 0.37553(8) 0.0244(2) Uani 1 1 d
H19 H 0.4090(15) 0.1497(11) 0.3538(9) 0.032(4) Uiso 1 1 d
C20 C 0.35333(17) 0.15516(11) 0.46484(9) 0.0365(3) Uani 1 1 d
H20C H 0.2753(16) 0.1440(12) 0.4865(10) 0.032(4) Uiso 1 1 d
H20B H 0.3774(18) 0.2205(14) 0.4738(11) 0.051(5) Uiso 1 1 d
H20A H 0.4155(19) 0.1104(12) 0.4857(12) 0.044(5) Uiso 1 1 d
C21 C 0.28721(16) 0.03375(9) 0.35561(11) 0.0373(3) Uani 1 1 d
H21C H 0.2106(18) 0.0204(13) 0.3761(11) 0.049(5) Uiso 1 1 d
H21B H 0.3514(17) -0.0158(13) 0.3835(11) 0.049(5) Uiso 1 1 d
H21A H 0.272(2) 0.0297(17) 0.3023(13) 0.074(8) Uiso 1 1 d
C22 C -0.03683(12) 0.39263(8) 0.31500(8) 0.0231(2) Uani 1 1 d
H22 H -0.0360(15) 0.4501(12) 0.2809(9) 0.036(4) Uiso 1 1 d
C23 C -0.02576(17) 0.43424(16) 0.39823(12) 0.0492(5) Uani 1 1 d
H23C H -0.096(2) 0.4751(15) 0.4027(12) 0.060(6) Uiso 1 1 d
H23B H 0.053(2) 0.4663(18) 0.4185(14) 0.087(8) Uiso 1 1 d
H23A H -0.036(3) 0.3802(17) 0.4331(17) 0.092(10) Uiso 1 1 d
C24 C -0.15984(14) 0.33705(12) 0.29300(13) 0.0412(4) Uani 1 1 d
H24C H -0.2289(17) 0.3791(12) 0.2984(10) 0.038(5) Uiso 1 1 d
H24B H -0.168(2) 0.2891(16) 0.3280(12) 0.062(6) Uiso 1 1 d
H24A H -0.167(2) 0.3097(17) 0.2406(14) 0.077(7) Uiso 1 1 d
C25 C 0.20513(12) 0.52627(8) 0.12815(7) 0.0247(2) Uani 1 1 d
H25 H 0.2033(15) 0.4561(12) 0.1076(9) 0.039(4) Uiso 1 1 d
C26 C 0.07007(14) 0.56169(10) 0.12154(9) 0.0310(3) Uani 1 1 d
H26C H 0.0251(15) 0.5256(12) 0.1578(10) 0.037(4) Uiso 1 1 d
H26B H 0.0689(16) 0.6327(12) 0.1331(10) 0.038(4) Uiso 1 1 d
H26A H 0.0298(19) 0.5534(15) 0.0741(13) 0.058(6) Uiso 1 1 d
C27 C 0.27443(17) 0.58810(11) 0.07450(9) 0.0358(3) Uani 1 1 d
H27C H 0.2824(17) 0.6594(14) 0.0946(10) 0.046(5) Uiso 1 1 d
H27B H 0.3604(16) 0.5633(11) 0.0747(9) 0.033(4) Uiso 1 1 d
H27A H 0.2262(19) 0.5891(13) 0.0212(12) 0.052(5) Uiso 1 1 d
C28 C 0.34953(12) 0.62896(8) 0.42087(7) 0.0237(2) Uani 1 1 d
H28 H 0.4158(17) 0.6030(11) 0.4561(10) 0.034(4) Uiso 1 1 d
C29 C 0.3802(2) 0.73711(11) 0.40685(10) 0.0460(4) Uani 1 1 d
H29C H 0.3872(18) 0.7721(14) 0.4568(12) 0.053(5) Uiso 1 1 d
H29B H 0.313(2) 0.7722(16) 0.3660(14) 0.070(6) Uiso 1 1 d
H29A H 0.462(3) 0.7358(17) 0.3903(14) 0.090(8) Uiso 1 1 d
C30 C 0.23394(16) 0.62049(13) 0.45849(10) 0.0385(3) Uani 1 1 d
H30C H 0.1691(17) 0.6469(12) 0.4234(10) 0.037(4) Uiso 1 1 d
H30B H 0.2204(18) 0.5526(14) 0.4706(11) 0.048(5) Uiso 1 1 d
H30A H 0.2429(17) 0.6627(14) 0.5064(11) 0.051(5) Uiso 1 1 d

loop_
_atom_site_aniso_label
_atom_site_aniso_U_11
_atom_site_aniso_U_22
_atom_site_aniso_U_33
_atom_site_aniso_U_23
_atom_site_aniso_U_13
_atom_site_aniso_U_12
Zr1 0.01463(6) 0.01650(5) 0.01905(6) 0.00062(3) 0.00501(4) -0.00006(3)
C1 0.0231(6) 0.0194(4) 0.0197(5) 0.0013(4) 0.0054(4) -0.0001(4)
C2 0.0203(6) 0.0190(4) 0.0214(6) 0.0007(4) 0.0042(4) 0.0006(4)
C3 0.0212(5) 0.0187(4) 0.0204(5) 0.0014(4) 0.0044(4) -0.0015(4)
C4 0.0186(5) 0.0189(4) 0.0246(6) 0.0032(4) 0.0059(4) -0.0033(4)
C5 0.0212(5) 0.0205(4) 0.0231(6) 0.0031(4) 0.0098(4) -0.0012(4)
C6 0.0241(6) 0.0254(5) 0.0270(6) -0.0013(4) 0.0127(5) 0.0004(4)
C7 0.0186(6) 0.0232(5) 0.0378(7) 0.0001(5) 0.0130(5) 0.0024(4)
C8 0.0172(5) 0.0245(5) 0.0335(7) 0.0060(5) 0.0053(5) 0.0020(4)
C9 0.0175(6) 0.0263(5) 0.0314(7) 0.0048(5) 0.0024(5) -0.0006(4)
C10 0.0153(5) 0.0196(4) 0.0233(5) -0.0005(4) 0.0055(4) -0.0015(4)
C11 0.0177(5) 0.0201(4) 0.0204(5) 0.0010(4) 0.0052(4) -0.0028(4)
C12 0.0183(5) 0.0176(4) 0.0225(6) 0.0001(4) 0.0046(4) -0.0009(4)
C13 0.0199(5) 0.0187(4) 0.0229(6) -0.0028(4) 0.0043(4) -0.0020(4)
C14 0.0303(7) 0.0238(5) 0.0303(7) -0.0066(5) 0.0101(5) -0.0002(5)
C15 0.0438(8) 0.0326(6) 0.0255(7) -0.0090(5) 0.0108(6) -0.0045(6)
C16 0.0396(8) 0.0330(6) 0.0216(6) -0.0029(5) 0.0014(6) -0.0063(5)
C17 0.0269(6) 0.0259(5) 0.0230(6) 0.0003(4) -0.0005(5) -0.0033(4)
C18 0.0192(5) 0.0209(4) 0.0211(5) -0.0014(4) 0.0031(4) -0.0027(4)
C19 0.0202(6) 0.0211(4) 0.0319(7) 0.0044(4) 0.0046(5) 0.0018(4)
C20 0.0420(9) 0.0332(7) 0.0309(8) 0.0069(5) -0.0033(6) 0.0066(6)
C21 0.0420(9) 0.0204(5) 0.0479(10) 0.0025(5) 0.0034(7) 0.0028(5)
C22 0.0186(5) 0.0215(4) 0.0311(6) 0.0034(4) 0.0096(5) 0.0013(4)
C23 0.0303(9) 0.0640(11) 0.0552(11) -0.0264(9) 0.0124(8) 0.0092(8)
C24 0.0184(7) 0.0351(7) 0.0694(12) -0.0031(7) 0.0056(7) 0.0011(5)
C25 0.0319(7) 0.0219(5) 0.0200(6) -0.0002(4) 0.0039(5) -0.0008(4)
C26 0.0310(7) 0.0313(6) 0.0275(7) -0.0007(5) -0.0037(6) 0.0024(5)
C27 0.0486(10) 0.0365(7) 0.0234(7) 0.0036(5) 0.0089(6) -0.0057(6)
C28 0.0260(6) 0.0241(5) 0.0202(6) -0.0017(4) 0.0019(5) -0.0003(4)
C29 0.0775(14) 0.0278(6) 0.0296(8) -0.0052(5) 0.0014(8) -0.0157(7)
C30 0.0298(8) 0.0515(9) 0.0357(8) -0.0180(7) 0.0100(6) -0.0041(6)

loop_
_atom_type_symbol
_atom_type_description
_atom_type_scat_dispersion_real
_atom_type_scat_dispersion_imag
_atom_type_scat_source
C C 0.0033 0.0016 'International Tables Vol C Tables 4.2.6.8 and 6.1.1.4'
H H 0.0000 0.0000 'International Tables Vol C Tables 4.2.6.8 and 6.1.1.4'
Zr Zr -2.9673 0.5597 'International Tables Vol C Tables 4.2.6.8 and 6.1.1.4'

loop_
_geom_angle_atom_site_label_1
_geom_angle_atom_site_label_2
_geom_angle_atom_site_label_3
_geom_angle
H1M Zr1 C5 115.6(5)
H1M Zr1 C4 79.9(5)
C5 Zr1 C4 35.72(4)
H1M Zr1 C6 127.7(6)
C5 Zr1 C6 35.67(4)
C4 Zr1 C6 61.85(4)
H1M Zr1 C1 124.9(5)
C5 Zr1 C1 35.15(4)
C4 Zr1 C1 57.09(4)
C6 Zr1 C1 62.01(4)
H1M Zr1 C7 101.8(6)
C5 Zr1 C7 61.22(4)
C4 Zr1 C7 69.00(4)
C6 Zr1 C7 33.43(4)
C1 Zr1 C7 93.71(4)
H1M Zr1 C12 86.3(5)
C5 Zr1 C12 145.10(4)
C4 Zr1 C12 150.66(4)
C6 Zr1 C12 109.49(4)
C1 Zr1 C12 147.13(4)
C7 Zr1 C12 88.91(4)
H1M Zr1 C11 72.5(5)
C5 Zr1 C11 171.63(4)
C4 Zr1 C11 152.16(4)
C6 Zr1 C11 141.32(4)
C1 Zr1 C11 139.16(4)
C7 Zr1 C11 120.49(4)
C12 Zr1 C11 32.83(4)
H1M Zr1 C10 94.7(6)
C5 Zr1 C10 140.42(4)
C4 Zr1 C10 151.27(4)
C6 Zr1 C10 135.75(4)
C1 Zr1 C10 106.78(4)
C7 Zr1 C10 139.30(4)
C12 Zr1 C10 55.11(4)
C11 Zr1 C10 32.54(4)
H1M Zr1 C8 70.6(6)
C5 Zr1 C8 70.85(4)
C4 Zr1 C8 57.18(4)
C6 Zr1 C8 59.17(5)
C1 Zr1 C8 105.60(4)
C7 Zr1 C8 32.10(4)
C12 Zr1 C8 93.84(4)
C11 Zr1 C8 115.23(4)
C10 Zr1 C8 147.20(4)
H1M Zr1 C13 119.0(5)
C5 Zr1 C13 120.27(4)
C4 Zr1 C13 151.33(4)
C6 Zr1 C13 89.74(4)
C1 Zr1 C13 114.77(4)
C7 Zr1 C13 85.25(4)
C12 Zr1 C13 32.78(4)
C11 Zr1 C13 53.44(4)
C10 Zr1 C13 54.36(4)
C8 Zr1 C13 106.35(4)
H1M Zr1 C3 70.2(5)
C5 Zr1 C3 56.76(4)
C4 Zr1 C3 33.03(4)
C6 Zr1 C3 90.72(4)
C1 Zr1 C3 54.88(4)
C7 Zr1 C3 101.96(4)
C12 Zr1 C3 155.57(4)
C11 Zr1 C3 127.86(4)
C10 Zr1 C3 118.65(4)
C8 Zr1 C3 84.69(4)
C13 Zr1 C3 167.32(4)
C2 C1 C5 106.68(10)
C2 C1 C25 128.20(11)
C5 C1 C25 124.85(10)
C2 C1 Zr1 78.81(7)
C5 C1 Zr1 65.38(6)
C25 C1 Zr1 124.91(7)
C1 C2 C3 110.13(10)
C1 C2 Zr1 68.99(6)
C3 C2 Zr1 72.57(6)
C4 C3 C2 107.02(10)
C4 C3 C28 125.85(11)
C2 C3 C28 126.04(10)
C4 C3 Zr1 66.39(6)
C2 C3 Zr1 75.50(6)
C28 C3 Zr1 132.34(8)
C3 C4 C5 108.86(10)
C3 C4 C9 127.61(11)
C5 C4 C9 120.26(10)
C3 C4 Zr1 80.58(6)
C5 C4 Zr1 68.64(6)
C9 C4 Zr1 100.32(7)
C4 C5 C6 117.75(10)
C4 C5 C1 107.24(10)
C6 C5 C1 121.05(11)
C4 C5 Zr1 75.64(6)
C6 C5 Zr1 77.11(7)
C1 C5 Zr1 79.47(6)
C7 C6 C5 116.83(12)
C7 C6 Zr1 75.75(7)
C5 C6 Zr1 67.22(6)
C8 C7 C6 122.10(11)
C8 C7 Zr1 76.25(7)
C6 C7 Zr1 70.82(7)
C7 C8 C9 118.02(11)
C7 C8 Zr1 71.66(7)
C9 C8 Zr1 93.83(7)
C8 C9 C4 102.82(10)
C11 C10 C18 106.50(10)
C11 C10 C22 127.22(11)
C18 C10 C22 125.52(11)
C11 C10 Zr1 73.51(6)
C18 C10 Zr1 75.69(6)
C22 C10 Zr1 124.02(7)
C10 C11 C12 110.53(10)
C10 C11 Zr1 73.94(6)
C12 C11 Zr1 73.27(6)
C11 C12 C13 106.37(10)
C11 C12 C19 127.36(11)
C13 C12 C19 125.64(10)
C11 C12 Zr1 73.91(6)
C13 C12 Zr1 75.50(6)
C19 C12 Zr1 123.07(8)
C14 C13 C12 131.94(11)
C14 C13 C18 119.70(11)
C12 C13 C18 108.35(10)
C14 C13 Zr1 120.59(8)
C12 C13 Zr1 71.73(6)
C18 C13 Zr1 74.50(6)
C15 C14 C13 119.33(13)
C14 C15 C16 121.11(13)
C17 C16 C15 121.30(13)
C16 C17 C18 119.25(12)
C17 C18 C13 119.17(11)
C17 C18 C10 132.57(11)
C13 C18 C10 108.07(10)
C17 C18 Zr1 124.80(8)
C13 C18 Zr1 73.11(6)
C10 C18 Zr1 71.62(6)
C12 C19 C20 112.20(11)
C12 C19 C21 110.79(11)
C20 C19 C21 109.85(12)
C10 C22 C23 112.45(12)
C10 C22 C24 111.03(10)
C23 C22 C24 109.65(13)
C1 C25 C26 112.58(10)
C1 C25 C27 109.42(11)
C26 C25 C27 110.56(11)
C3 C28 C30 114.16(11)
C3 C28 C29 109.00(11)
C30 C28 C29 111.11(13)

loop_
_geom_bond_atom_site_label_1
_geom_bond_atom_site_label_2
_geom_bond_distance
Zr1 H1M 1.796(17)
Zr1 C5 2.2993(11)
Zr1 C4 2.3918(11)
Zr1 C6 2.4310(13)
Zr1 C1 2.4866(11)
Zr1 C7 2.4947(12)
Zr1 C12 2.5233(10)
Zr1 C11 2.5316(11)
Zr1 C10 2.5371(11)
Zr1 C8 2.5529(13)
Zr1 C13 2.5725(11)
Zr1 C18 2.5910(12)
Zr1 C3 2.5752(11)
C1 C2 1.4195(16)
C1 C5 1.4561(16)
C1 C25 1.5111(17)
C2 C3 1.4274(17)
C3 C4 1.4229(16)
C3 C28 1.5112(17)
C4 C5 1.4413(17)
C4 C9 1.5185(17)
C5 C6 1.4543(15)
C6 C7 1.4179(18)
C7 C8 1.3966(19)
C8 C9 1.5142(17)
C10 C11 1.4202(16)
C10 C18 1.4439(16)
C10 C22 1.5175(16)
C11 C12 1.4283(16)
C12 C13 1.4385(17)
C12 C19 1.5162(16)
C13 C14 1.4277(17)
C13 C18 1.4401(16)
C14 C15 1.367(2)
C15 C16 1.425(2)
C16 C17 1.3738(19)
C17 C18 1.4288(17)
C19 C20 1.525(2)
C19 C21 1.5334(18)
C22 C23 1.523(2)
C22 C24 1.5237(19)
C25 C26 1.5311(19)
C25 C27 1.5379(19)
C28 C30 1.517(2)
C28 C29 1.5293(19)
